data_4121892
loop_
_publ_author_name
'Kim, Sunghee'
'Ginsbach, Jake W.'
'Billah, A. Imtiaz'
'Siegler, Maxime A.'
'Moore, Cathy D.'
'Solomon, Edward I.'
'Karlin, Kenneth D.'

_publ_section_title
;
 Tuning of the Copper-Thioether Bond in Tetradentate N3S(thioether)
 Ligands; O-O Bond Reductive Cleavage via a
 [Cu(II)2(\m-1,2-peroxo)](2+)/[Cu(III)2(\m-oxo)2](2+) Equilibrium.
;
_journal_issue 22
_journal_name_full 'Journal of the American Chemical Society'
_journal_page_first 8063
_journal_paper_doi 10.1021/ja502974c
_journal_volume 136
_journal_year 2014
_chemical_formula_moiety 'C28 H39 Cu N3 O3 S, 2(Cl O4)'
_chemical_formula_sum 'C28 H39 Cl2 Cu N3 O11 S'
_chemical_formula_weight 760.12
_chemical_name_systematic
;
 ?
;
_space_group_crystal_system monoclinic
_space_group_IT_number 14
_space_group_name_Hall '-P 2yn'
_space_group_name_H-M_alt 'P 1 21/n 1'
_symmetry_space_group_name_Hall '-P 2yn'
_symmetry_space_group_name_H-M 'P 1 21/n 1'
_atom_sites_solution_hydrogens mixed
_atom_sites_solution_primary direct
_atom_sites_solution_secondary difmap
_audit_creation_method SHELXL-2013
_cell_angle_alpha 90
_cell_angle_beta 93.1668(19)
_cell_angle_gamma 90
_cell_formula_units_Z 4
_cell_length_a 11.0119(2)
_cell_length_b 26.6898(6)
_cell_length_c 11.0783(2)
_cell_measurement_reflns_used 12819
_cell_measurement_temperature 110(2)
_cell_measurement_theta_max 27.62
_cell_measurement_theta_min 2.39
_cell_volume 3251.00(11)
_computing_cell_refinement
;
CrysAlisPro, Agilent Technologies,
Version 1.171.36.24 (release 03-12-2012 CrysAlis171 .NET)
(compiled Dec  3 2012,18:21:49)
;
_computing_data_collection
;
CrysAlisPro, Agilent Technologies,
Version 1.171.36.24 (release 03-12-2012 CrysAlis171 .NET)
(compiled Dec  3 2012,18:21:49)
;
_computing_data_reduction
;
CrysAlisPro, Agilent Technologies,
Version 1.171.36.24 (release 03-12-2012 CrysAlis171 .NET)
(compiled Dec  3 2012,18:21:49)
;
_computing_molecular_graphics 'SHELXTL v6.10 (Sheldrick, 2008)'
_computing_publication_material 'SHELXTL v6.10 (Sheldrick, 2008)'
_computing_structure_refinement 'SHELXL-2013 (Sheldrick, 2013)'
_computing_structure_solution 'SHELXS-2013 (Sheldrick, 2013)'
_diffrn_ambient_temperature 110(2)
_diffrn_measured_fraction_theta_full 0.999
_diffrn_measured_fraction_theta_max 1.000
_diffrn_measurement_device_type 'Goniometer KM4/Xcalibur, detector: Sapphire3'
_diffrn_measurement_method '\w scans'
_diffrn_radiation_monochromator graphite
_diffrn_radiation_source 'Enhance (Mo) X-ray Source'
_diffrn_radiation_type MoK\a
_diffrn_radiation_wavelength 0.71073
_diffrn_reflns_av_R_equivalents 0.0504
_diffrn_reflns_av_unetI/netI 0.0339
_diffrn_reflns_Laue_measured_fraction_full 0.999
_diffrn_reflns_Laue_measured_fraction_max 1.000
_diffrn_reflns_limit_h_max 14
_diffrn_reflns_limit_h_min -14
_diffrn_reflns_limit_k_max 33
_diffrn_reflns_limit_k_min -34
_diffrn_reflns_limit_l_max 14
_diffrn_reflns_limit_l_min -14
_diffrn_reflns_number 41580
_diffrn_reflns_point_group_measured_fraction_full 0.999
_diffrn_reflns_point_group_measured_fraction_max 1.000
_diffrn_reflns_theta_full 25.242
_diffrn_reflns_theta_max 27.500
_diffrn_reflns_theta_min 2.003
_exptl_absorpt_coefficient_mu 0.963
_exptl_absorpt_correction_T_max 0.943
_exptl_absorpt_correction_T_min 0.813
_exptl_absorpt_correction_type analytical
_exptl_absorpt_process_details
;
CrysAlisPro, Agilent Technologies,
Version 1.171.36.24 (release 03-12-2012 CrysAlis171 .NET)
(compiled Dec  3 2012,18:21:49)
Analytical numeric absorption correction using a multifaceted crystal
            model based on expressions derived by R.C. Clark & J.S. Reid.
(Clark, R. C. & Reid, J. S. (1995). Acta Cryst. A51, 887-897)
;
_exptl_crystal_colour blue
_exptl_crystal_density_diffrn 1.553
_exptl_crystal_description rod
_exptl_crystal_F_000 1580
_exptl_crystal_size_max 0.44
_exptl_crystal_size_mid 0.11
_exptl_crystal_size_min 0.08
_refine_diff_density_max 0.377
_refine_diff_density_min -0.343
_refine_diff_density_rms 0.062
_refine_ls_extinction_method none
_refine_ls_goodness_of_fit_ref 1.020
_refine_ls_hydrogen_treatment mixed
_refine_ls_matrix_type full
_refine_ls_number_parameters 475
_refine_ls_number_reflns 7483
_refine_ls_number_restraints 73
_refine_ls_restrained_S_all 1.031
_refine_ls_R_factor_all 0.0436
_refine_ls_R_factor_gt 0.0329
_refine_ls_shift/su_max 0.002
_refine_ls_shift/su_mean 0.000
_refine_ls_structure_factor_coef Fsqd
_refine_ls_weighting_details
;
 w=1/[\s^2^(Fo^2^)+(0.0350P)^2^+2.5306P]
 where P=(Fo^2^+2Fc^2^)/3
;
_refine_ls_weighting_scheme calc
_refine_ls_wR_factor_gt 0.0773
_refine_ls_wR_factor_ref 0.0812
_reflns_Friedel_coverage 0.000
_reflns_number_gt 6250
_reflns_number_total 7483
_reflns_threshold_expression 'I > 2\s(I)'
_cod_data_source_file ja502974c_si_007.cif
_cod_data_source_block 3a
_cod_depositor_comments 'Adding full bibliography for 4121890--4121895.cif.'
_cod_database_code 4121892
_shelx_space_group_comment
;
The symmetry employed for this shelxl refinement is uniquely defined
by the following loop, which should always be used as a source of
symmetry information in preference to the above space-group names.
They are only intended as comments.
;
_shelxl_version_number 2013-2

loop_
_space_group_symop_operation_xyz
'x, y, z'
'-x+1/2, y+1/2, -z+1/2'
'-x, -y, -z'
'x-1/2, -y-1/2, z-1/2'

loop_
_atom_site_label
_atom_site_type_symbol
_atom_site_fract_x
_atom_site_fract_y
_atom_site_fract_z
_atom_site_U_iso_or_equiv
_atom_site_adp_type
_atom_site_occupancy
_atom_site_site_symmetry_order
_atom_site_calc_flag
_atom_site_refinement_flags_posn
_atom_site_refinement_flags_adp
_atom_site_refinement_flags_occupancy
_atom_site_disorder_assembly
_atom_site_disorder_group
Cu1 Cu 0.95908(2) 0.22345(2) 0.31005(2) 0.01406(6) Uani 1 1 d . . . . .
S1 S 0.93036(4) 0.20744(2) 0.54657(4) 0.01790(10) Uani 1 1 d . . . . .
C1 C 0.89353(17) 0.11769(7) 0.25643(17) 0.0170(4) Uani 1 1 d . . . . .
H1 H 0.9749 0.1096 0.2821 0.020 Uiso 1 1 calc R U . . .
C2 C 0.81385(17) 0.07899(7) 0.22757(17) 0.0166(4) Uani 1 1 d . . . . .
C3 C 0.69422(17) 0.09257(7) 0.19176(16) 0.0164(4) Uani 1 1 d . . . . .
C4 C 0.65994(16) 0.14287(7) 0.17813(16) 0.0145(4) Uani 1 1 d . . . . .
C5 C 0.74756(16) 0.17863(7) 0.21029(16) 0.0137(3) Uani 1 1 d . . . . .
C6 C 0.72522(16) 0.23426(7) 0.20282(16) 0.0153(4) Uani 1 1 d . . . . .
H6A H 0.7518 0.2475 0.1250 0.018 Uiso 1 1 calc R U . . .
H6B H 0.6374 0.2414 0.2077 0.018 Uiso 1 1 calc R U . . .
C7 C 0.81570(16) 0.31339(7) 0.28556(17) 0.0160(4) Uani 1 1 d . . . . .
H7A H 0.7641 0.3328 0.3391 0.019 Uiso 1 1 calc R U . . .
H7B H 0.7901 0.3217 0.2009 0.019 Uiso 1 1 calc R U . . .
C8 C 0.94731(16) 0.32853(7) 0.30993(16) 0.0146(3) Uani 1 1 d . . . . .
C9 C 0.98354(17) 0.37811(7) 0.30781(16) 0.0170(4) Uani 1 1 d . . . . .
C10 C 1.10701(18) 0.38928(7) 0.33473(17) 0.0186(4) Uani 1 1 d . . . . .
C11 C 1.19190(17) 0.35069(8) 0.35806(17) 0.0187(4) Uani 1 1 d . . . . .
C12 C 1.14534(17) 0.30257(7) 0.35398(16) 0.0171(4) Uani 1 1 d . . . . .
H12 H 1.2009 0.2757 0.3678 0.020 Uiso 1 1 calc R U . . .
C13 C 0.8538(2) 0.02535(7) 0.2361(2) 0.0243(4) Uani 1 1 d . . . . .
H13A H 0.8088 0.0081 0.2977 0.036 Uiso 1 1 calc R U . . .
H13B H 0.9411 0.0239 0.2583 0.036 Uiso 1 1 calc R U . . .
H13C H 0.8376 0.0089 0.1577 0.036 Uiso 1 1 calc R U . . .
C14 C 0.5150(2) 0.05081(8) 0.2431(2) 0.0324(5) Uani 1 1 d . . . . .
H14A H 0.5471 0.0491 0.3273 0.049 Uiso 1 1 calc R U . . .
H14B H 0.4681 0.0204 0.2232 0.049 Uiso 1 1 calc R U . . .
H14C H 0.4621 0.0802 0.2325 0.049 Uiso 1 1 calc R U . . .
C15 C 0.53563(16) 0.15760(7) 0.12796(17) 0.0170(4) Uani 1 1 d . . . . .
H15A H 0.4836 0.1651 0.1946 0.026 Uiso 1 1 calc R U . . .
H15B H 0.5001 0.1300 0.0796 0.026 Uiso 1 1 calc R U . . .
H15C H 0.5420 0.1874 0.0769 0.026 Uiso 1 1 calc R U . . .
C16 C 0.89553(19) 0.41975(8) 0.2751(2) 0.0243(4) Uani 1 1 d . . . . .
H16A H 0.8128 0.4062 0.2661 0.037 Uiso 1 1 calc R U . . .
H16B H 0.9169 0.4351 0.1987 0.037 Uiso 1 1 calc R U . . .
H16C H 0.8995 0.4451 0.3391 0.037 Uiso 1 1 calc R U . . .
C17 C 1.2368(2) 0.46120(9) 0.3916(2) 0.0328(5) Uani 1 1 d . . . . .
H17A H 1.2557 0.4436 0.4680 0.049 Uiso 1 1 calc R U . . .
H17B H 1.2202 0.4965 0.4082 0.049 Uiso 1 1 calc R U . . .
H17C H 1.3062 0.4587 0.3403 0.049 Uiso 1 1 calc R U . . .
C18 C 1.32794(18) 0.35632(8) 0.3794(2) 0.0266(5) Uani 1 1 d . . . . .
H18A H 1.3463 0.3704 0.4600 0.040 Uiso 1 1 calc R U . . .
H18B H 1.3590 0.3788 0.3182 0.040 Uiso 1 1 calc R U . . .
H18C H 1.3668 0.3234 0.3738 0.040 Uiso 1 1 calc R U . . .
C19 C 0.72745(16) 0.24872(7) 0.41665(16) 0.0156(4) Uani 1 1 d . . . . .
H19A H 0.6898 0.2151 0.4090 0.019 Uiso 1 1 calc R U . . .
H19B H 0.6608 0.2735 0.4198 0.019 Uiso 1 1 calc R U . . .
C20 C 0.80362(17) 0.25095(7) 0.53504(17) 0.0180(4) Uani 1 1 d . . . . .
H20A H 0.7501 0.2442 0.6021 0.022 Uiso 1 1 calc R U . . .
H20B H 0.8357 0.2854 0.5459 0.022 Uiso 1 1 calc R U . . .
C21 C 0.86299(17) 0.14684(7) 0.55610(16) 0.0169(4) Uani 1 1 d . . . . .
C22 C 0.73864(17) 0.13871(8) 0.55493(17) 0.0190(4) Uani 1 1 d . . . . .
H22 H 0.6843 0.1664 0.5522 0.023 Uiso 1 1 calc R U . . .
C23 C 0.69316(18) 0.09022(8) 0.55771(18) 0.0219(4) Uani 1 1 d . . . . .
H23 H 0.6076 0.0852 0.5552 0.026 Uiso 1 1 calc R U . . .
C24 C 0.7695(2) 0.04909(8) 0.56398(18) 0.0231(4) Uani 1 1 d . . . . .
C25 C 0.89437(19) 0.05808(8) 0.56954(18) 0.0240(4) Uani 1 1 d . . . . .
H25 H 0.9481 0.0303 0.5762 0.029 Uiso 1 1 calc R U . . .
C26 C 0.94367(18) 0.10583(8) 0.56576(18) 0.0210(4) Uani 1 1 d . . . . .
C27 C 0.7198(2) -0.00351(8) 0.5671(2) 0.0335(5) Uani 1 1 d . . . . .
H27A H 0.6327 -0.0023 0.5809 0.050 Uiso 1 1 calc R U . . .
H27B H 0.7623 -0.0223 0.6327 0.050 Uiso 1 1 calc R U . . .
H27C H 0.7320 -0.0201 0.4898 0.050 Uiso 1 1 calc R U . . .
C28 C 1.0790(2) 0.11340(9) 0.5746(2) 0.0356(6) Uani 1 1 d . . . . .
H28A H 1.1194 0.0812 0.5914 0.053 Uiso 1 1 calc R U . . .
H28B H 1.1005 0.1370 0.6402 0.053 Uiso 1 1 calc R U . . .
H28C H 1.1054 0.1269 0.4981 0.053 Uiso 1 1 calc R U . . .
N1 N 0.86134(13) 0.16610(6) 0.24990(13) 0.0143(3) Uani 1 1 d . . . . .
N2 N 0.79608(13) 0.25869(6) 0.30613(13) 0.0132(3) Uani 1 1 d . . . . .
N3 N 1.02713(14) 0.29088(6) 0.33191(14) 0.0152(3) Uani 1 1 d . . . . .
O1 O 1.11455(13) 0.19055(7) 0.28343(16) 0.0323(4) Uani 1 1 d D . . . .
H1W1 H 1.174(2) 0.1859(11) 0.327(2) 0.048 Uiso 1 1 d D U . . .
H1W2 H 1.122(3) 0.1766(11) 0.218(2) 0.048 Uiso 1 1 d D U . . .
O2 O 0.61371(13) 0.05480(5) 0.16488(14) 0.0245(3) Uani 1 1 d . . . . .
O3 O 1.13155(13) 0.43883(5) 0.33070(13) 0.0236(3) Uani 1 1 d . . . . .
Cl1 Cl 0.6645(3) 0.40206(13) 0.5658(3) 0.0237(5) Uani 0.583(6) 1 d D U P A 1
O4 O 0.5773(4) 0.43275(15) 0.5073(5) 0.0712(18) Uani 0.583(6) 1 d D U P A 1
O5 O 0.6808(4) 0.41666(14) 0.6905(3) 0.0474(12) Uani 0.583(6) 1 d D U P A 1
O6 O 0.6303(11) 0.3500(3) 0.5652(12) 0.045(3) Uani 0.583(6) 1 d D U P A 1
O7 O 0.7776(6) 0.4076(4) 0.5120(9) 0.053(2) Uani 0.583(6) 1 d D U P A 1
Cl1' Cl 0.6537(5) 0.3964(2) 0.5322(4) 0.0311(8) Uani 0.417(6) 1 d D U P A 2
O4' O 0.6131(4) 0.4050(2) 0.4092(5) 0.0549(19) Uani 0.417(6) 1 d D U P A 2
O5' O 0.5997(6) 0.43107(18) 0.6094(8) 0.073(3) Uani 0.417(6) 1 d D U P A 2
O6' O 0.6087(14) 0.3474(4) 0.5621(18) 0.031(2) Uani 0.417(6) 1 d D U P A 2
O7' O 0.7816(8) 0.3968(6) 0.5393(12) 0.047(2) Uani 0.417(6) 1 d D U P A 2
Cl2 Cl 0.41317(4) 0.20026(2) 0.44842(4) 0.01982(10) Uani 1 1 d . . . . .
O8 O 0.47409(15) 0.15382(6) 0.43099(15) 0.0362(4) Uani 1 1 d . . . . .
O9 O 0.46773(14) 0.22622(7) 0.55147(14) 0.0326(4) Uani 1 1 d . . . . .
O10 O 0.41818(14) 0.23065(6) 0.34202(13) 0.0295(3) Uani 1 1 d . . . . .
O11 O 0.28596(12) 0.19061(6) 0.47066(13) 0.0267(3) Uani 1 1 d . . . . .

loop_
_atom_site_aniso_label
_atom_site_aniso_U_11
_atom_site_aniso_U_22
_atom_site_aniso_U_33
_atom_site_aniso_U_23
_atom_site_aniso_U_13
_atom_site_aniso_U_12
Cu1 0.00990(11) 0.01403(11) 0.01804(12) -0.00226(9) -0.00111(8) 0.00040(8)
S1 0.0162(2) 0.0184(2) 0.0185(2) 0.00018(17) -0.00409(17) 0.00032(17)
C1 0.0163(9) 0.0186(9) 0.0160(9) 0.0001(7) -0.0008(7) 0.0035(7)
C2 0.0193(9) 0.0152(9) 0.0155(9) -0.0013(7) 0.0019(7) 0.0017(7)
C3 0.0184(9) 0.0158(9) 0.0152(9) -0.0029(7) 0.0036(7) -0.0032(7)
C4 0.0141(8) 0.0177(9) 0.0119(8) -0.0012(7) 0.0018(7) -0.0001(7)
C5 0.0145(8) 0.0146(9) 0.0121(8) 0.0002(6) 0.0007(6) -0.0007(7)
C6 0.0150(8) 0.0144(9) 0.0161(9) 0.0007(7) -0.0034(7) -0.0020(7)
C7 0.0142(8) 0.0120(9) 0.0218(9) 0.0014(7) -0.0006(7) 0.0001(7)
C8 0.0137(8) 0.0178(9) 0.0122(8) 0.0001(7) 0.0001(7) -0.0012(7)
C9 0.0185(9) 0.0170(9) 0.0157(9) 0.0012(7) 0.0015(7) -0.0007(7)
C10 0.0228(10) 0.0181(9) 0.0151(9) 0.0009(7) 0.0039(7) -0.0073(8)
C11 0.0176(9) 0.0238(10) 0.0149(9) -0.0004(7) 0.0010(7) -0.0055(8)
C12 0.0139(9) 0.0217(10) 0.0154(9) -0.0001(7) -0.0013(7) -0.0012(7)
C13 0.0271(11) 0.0172(10) 0.0282(11) -0.0001(8) -0.0002(8) 0.0041(8)
C14 0.0303(12) 0.0231(11) 0.0452(14) -0.0027(10) 0.0156(10) -0.0108(9)
C15 0.0137(8) 0.0191(9) 0.0182(9) -0.0019(7) -0.0011(7) -0.0002(7)
C16 0.0228(10) 0.0171(10) 0.0333(12) 0.0053(8) 0.0028(8) -0.0015(8)
C17 0.0393(13) 0.0245(11) 0.0335(12) 0.0021(9) -0.0095(10) -0.0151(10)
C18 0.0177(10) 0.0295(11) 0.0322(12) -0.0044(9) -0.0005(8) -0.0087(8)
C19 0.0132(8) 0.0165(9) 0.0173(9) 0.0006(7) 0.0014(7) 0.0004(7)
C20 0.0184(9) 0.0172(9) 0.0185(9) -0.0016(7) 0.0007(7) 0.0013(7)
C21 0.0190(9) 0.0196(9) 0.0118(8) 0.0020(7) -0.0017(7) 0.0001(7)
C22 0.0193(9) 0.0230(10) 0.0147(9) 0.0035(7) 0.0014(7) 0.0028(8)
C23 0.0194(9) 0.0282(11) 0.0181(9) 0.0040(8) 0.0019(7) -0.0027(8)
C24 0.0305(11) 0.0213(10) 0.0179(9) 0.0025(8) 0.0043(8) -0.0016(8)
C25 0.0269(11) 0.0220(10) 0.0231(10) 0.0034(8) 0.0025(8) 0.0072(8)
C26 0.0191(9) 0.0238(10) 0.0200(10) 0.0019(8) -0.0004(7) 0.0034(8)
C27 0.0416(14) 0.0240(12) 0.0357(13) 0.0012(9) 0.0100(10) -0.0046(10)
C28 0.0200(11) 0.0298(12) 0.0561(16) 0.0074(11) -0.0048(10) 0.0054(9)
N1 0.0140(7) 0.0146(8) 0.0143(7) 0.0002(6) -0.0004(6) 0.0015(6)
N2 0.0127(7) 0.0131(7) 0.0137(7) 0.0014(6) -0.0014(6) -0.0007(6)
N3 0.0139(7) 0.0177(8) 0.0138(7) 0.0004(6) -0.0009(6) -0.0011(6)
O1 0.0136(7) 0.0446(10) 0.0377(9) -0.0225(8) -0.0071(6) 0.0095(7)
O2 0.0198(7) 0.0169(7) 0.0372(8) -0.0095(6) 0.0054(6) -0.0053(6)
O3 0.0233(7) 0.0170(7) 0.0302(8) 0.0001(6) 0.0000(6) -0.0080(6)
Cl1 0.0246(7) 0.0150(9) 0.0319(11) 0.0038(7) 0.0058(8) -0.0013(6)
O4 0.058(2) 0.044(2) 0.108(5) 0.031(3) -0.026(3) 0.0086(19)
O5 0.061(2) 0.046(2) 0.0366(18) -0.0179(15) 0.0202(16) -0.0270(18)
O6 0.090(7) 0.019(3) 0.027(3) -0.0040(19) 0.014(4) -0.015(3)
O7 0.041(3) 0.067(4) 0.052(5) 0.012(3) 0.023(3) -0.004(2)
Cl1' 0.0246(13) 0.0215(12) 0.049(2) 0.0005(14) 0.0145(15) 0.0002(9)
O4' 0.028(2) 0.075(4) 0.061(3) 0.035(3) -0.009(2) -0.010(2)
O5' 0.081(5) 0.023(2) 0.122(7) -0.013(3) 0.071(5) -0.003(3)
O6' 0.033(3) 0.020(4) 0.039(4) 0.001(3) 0.002(2) -0.008(2)
O7' 0.020(3) 0.081(7) 0.040(5) 0.020(4) 0.000(2) -0.003(3)
Cl2 0.0130(2) 0.0285(3) 0.0178(2) -0.00127(18) -0.00014(16) 0.00235(17)
O8 0.0325(9) 0.0357(9) 0.0401(10) 0.0004(7) 0.0002(7) 0.0168(7)
O9 0.0240(8) 0.0519(11) 0.0217(8) -0.0079(7) -0.0011(6) -0.0118(7)
O10 0.0298(8) 0.0365(9) 0.0224(8) 0.0051(6) 0.0041(6) 0.0044(7)
O11 0.0141(7) 0.0431(9) 0.0228(7) -0.0050(6) 0.0007(6) -0.0043(6)

loop_
_atom_type_symbol
_atom_type_description
_atom_type_scat_dispersion_real
_atom_type_scat_dispersion_imag
_atom_type_scat_source
C C 0.0033 0.0016 'International Tables Vol C Tables 4.2.6.8 and 6.1.1.4'
H H 0.0000 0.0000 'International Tables Vol C Tables 4.2.6.8 and 6.1.1.4'
N N 0.0061 0.0033 'International Tables Vol C Tables 4.2.6.8 and 6.1.1.4'
O O 0.0106 0.0060 'International Tables Vol C Tables 4.2.6.8 and 6.1.1.4'
S S 0.1246 0.1234 'International Tables Vol C Tables 4.2.6.8 and 6.1.1.4'
Cl Cl 0.1484 0.1585 'International Tables Vol C Tables 4.2.6.8 and 6.1.1.4'
Cu Cu 0.3201 1.2651 'International Tables Vol C Tables 4.2.6.8 and 6.1.1.4'

loop_
_geom_angle_atom_site_label_1
_geom_angle_atom_site_label_2
_geom_angle_atom_site_label_3
_geom_angle
N3 Cu1 O1 95.67(7)
N3 Cu1 N1 162.82(6)
O1 Cu1 N1 93.81(7)
N3 Cu1 N2 84.75(6)
O1 Cu1 N2 170.11(7)
N1 Cu1 N2 83.47(6)
N3 Cu1 S1 95.18(5)
O1 Cu1 S1 103.06(6)
N1 Cu1 S1 96.59(5)
N2 Cu1 S1 86.73(4)
C21 S1 C20 105.27(9)
C21 S1 Cu1 105.85(6)
C20 S1 Cu1 87.77(6)
N1 C1 C2 123.06(17)
N1 C1 H1 118.5
C2 C1 H1 118.5
C1 C2 C3 116.55(17)
C1 C2 C13 121.27(17)
C3 C2 C13 122.18(17)
O2 C3 C4 121.11(17)
O2 C3 C2 117.37(17)
C4 C3 C2 121.45(17)
C5 C4 C3 116.84(16)
C5 C4 C15 121.41(16)
C3 C4 C15 121.73(16)
N1 C5 C4 122.24(17)
N1 C5 C6 114.13(15)
C4 C5 C6 123.63(16)
N2 C6 C5 108.09(14)
N2 C6 H6A 110.1
C5 C6 H6A 110.1
N2 C6 H6B 110.1
C5 C6 H6B 110.1
H6A C6 H6B 108.4
N2 C7 C8 112.23(14)
N2 C7 H7A 109.2
C8 C7 H7A 109.2
N2 C7 H7B 109.2
C8 C7 H7B 109.2
H7A C7 H7B 107.9
N3 C8 C9 122.04(16)
N3 C8 C7 116.18(16)
C9 C8 C7 121.77(16)
C8 C9 C10 118.38(17)
C8 C9 C16 121.87(17)
C10 C9 C16 119.74(17)
O3 C10 C11 126.25(17)
O3 C10 C9 113.13(17)
C11 C10 C9 120.57(17)
C12 C11 C10 115.66(17)
C12 C11 C18 117.39(18)
C10 C11 C18 126.84(18)
N3 C12 C11 125.01(18)
N3 C12 H12 117.5
C11 C12 H12 117.5
C2 C13 H13A 109.5
C2 C13 H13B 109.5
H13A C13 H13B 109.5
C2 C13 H13C 109.5
H13A C13 H13C 109.5
H13B C13 H13C 109.5
O2 C14 H14A 109.5
O2 C14 H14B 109.5
H14A C14 H14B 109.5
O2 C14 H14C 109.5
H14A C14 H14C 109.5
H14B C14 H14C 109.5
C4 C15 H15A 109.5
C4 C15 H15B 109.5
H15A C15 H15B 109.5
C4 C15 H15C 109.5
H15A C15 H15C 109.5
H15B C15 H15C 109.5
C9 C16 H16A 109.5
C9 C16 H16B 109.5
H16A C16 H16B 109.5
C9 C16 H16C 109.5
H16A C16 H16C 109.5
H16B C16 H16C 109.5
O3 C17 H17A 109.5
O3 C17 H17B 109.5
H17A C17 H17B 109.5
O3 C17 H17C 109.5
H17A C17 H17C 109.5
H17B C17 H17C 109.5
C11 C18 H18A 109.5
C11 C18 H18B 109.5
H18A C18 H18B 109.5
C11 C18 H18C 109.5
H18A C18 H18C 109.5
H18B C18 H18C 109.5
N2 C19 C20 114.81(15)
N2 C19 H19A 108.6
C20 C19 H19A 108.6
N2 C19 H19B 108.6
C20 C19 H19B 108.6
H19A C19 H19B 107.5
C19 C20 S1 114.95(13)
C19 C20 H20A 108.5
S1 C20 H20A 108.5
C19 C20 H20B 108.5
S1 C20 H20B 108.5
H20A C20 H20B 107.5
C22 C21 C26 119.81(18)
C22 C21 S1 123.72(15)
C26 C21 S1 116.47(14)
C21 C22 C23 120.22(18)
C21 C22 H22 119.9
C23 C22 H22 119.9
C24 C23 C22 121.47(19)
C24 C23 H23 119.3
C22 C23 H23 119.3
C23 C24 C25 117.47(19)
C23 C24 C27 121.3(2)
C25 C24 C27 121.2(2)
C26 C25 C24 122.94(19)
C26 C25 H25 118.5
C24 C25 H25 118.5
C25 C26 C21 118.01(18)
C25 C26 C28 120.69(19)
C21 C26 C28 121.29(19)
C24 C27 H27A 109.5
C24 C27 H27B 109.5
H27A C27 H27B 109.5
C24 C27 H27C 109.5
H27A C27 H27C 109.5
H27B C27 H27C 109.5
C26 C28 H28A 109.5
C26 C28 H28B 109.5
H28A C28 H28B 109.5
C26 C28 H28C 109.5
H28A C28 H28C 109.5
H28B C28 H28C 109.5
C1 N1 C5 119.68(16)
C1 N1 Cu1 126.43(12)
C5 N1 Cu1 113.53(12)
C7 N2 C19 112.44(14)
C7 N2 C6 112.47(13)
C19 N2 C6 106.38(14)
C7 N2 Cu1 108.75(10)
C19 N2 Cu1 112.74(11)
C6 N2 Cu1 103.75(11)
C12 N3 C8 118.27(16)
C12 N3 Cu1 126.45(13)
C8 N3 Cu1 114.91(12)
Cu1 O1 H1W1 132(2)
Cu1 O1 H1W2 118(2)
H1W1 O1 H1W2 111(3)
C3 O2 C14 115.40(15)
C10 O3 C17 123.24(16)
O4 Cl1 O7 110.0(5)
O4 Cl1 O5 109.5(4)
O7 Cl1 O5 108.0(5)
O4 Cl1 O6 113.1(6)
O7 Cl1 O6 109.6(7)
O5 Cl1 O6 106.6(6)
O7' Cl1' O5' 114.4(8)
O7' Cl1' O4' 108.2(6)
O5' Cl1' O4' 110.6(6)
O7' Cl1' O6' 110.4(9)
O5' Cl1' O6' 107.0(9)
O4' Cl1' O6' 105.8(8)
O8 Cl2 O10 109.88(10)
O8 Cl2 O9 110.29(10)
O10 Cl2 O9 110.28(10)
O8 Cl2 O11 109.41(10)
O10 Cl2 O11 108.64(9)
O9 Cl2 O11 108.30(9)

loop_
_geom_bond_atom_site_label_1
_geom_bond_atom_site_label_2
_geom_bond_distance
Cu1 N3 1.9594(16)
Cu1 O1 1.9608(14)
Cu1 N1 1.9662(15)
Cu1 N2 2.0249(15)
Cu1 S1 2.6907(5)
S1 C21 1.785(2)
S1 C20 1.8146(19)
C1 N1 1.341(2)
C1 C2 1.381(3)
C1 H1 0.9500
C2 C3 1.402(3)
C2 C13 1.499(3)
C3 O2 1.364(2)
C3 C4 1.400(3)
C4 C5 1.389(2)
C4 C15 1.501(2)
C5 N1 1.347(2)
C5 C6 1.506(2)
C6 N2 1.498(2)
C6 H6A 0.9900
C6 H6B 0.9900
C7 N2 1.495(2)
C7 C8 1.514(2)
C7 H7A 0.9900
C7 H7B 0.9900
C8 N3 1.348(2)
C8 C9 1.383(3)
C9 C10 1.408(3)
C9 C16 1.506(3)
C10 O3 1.351(2)
C10 C11 1.405(3)
C11 C12 1.383(3)
C11 C18 1.511(3)
C12 N3 1.348(2)
C12 H12 0.9500
C13 H13A 0.9800
C13 H13B 0.9800
C13 H13C 0.9800
C14 O2 1.432(3)
C14 H14A 0.9800
C14 H14B 0.9800
C14 H14C 0.9800
C15 H15A 0.9800
C15 H15B 0.9800
C15 H15C 0.9800
C16 H16A 0.9800
C16 H16B 0.9800
C16 H16C 0.9800
C17 O3 1.439(2)
C17 H17A 0.9800
C17 H17B 0.9800
C17 H17C 0.9800
C18 H18A 0.9800
C18 H18B 0.9800
C18 H18C 0.9800
C19 N2 1.498(2)
C19 C20 1.518(2)
C19 H19A 0.9900
C19 H19B 0.9900
C20 H20A 0.9900
C20 H20B 0.9900
C21 C22 1.386(3)
C21 C26 1.410(3)
C22 C23 1.389(3)
C22 H22 0.9500
C23 C24 1.382(3)
C23 H23 0.9500
C24 C25 1.394(3)
C24 C27 1.508(3)
C25 C26 1.387(3)
C25 H25 0.9500
C26 C28 1.502(3)
C27 H27A 0.9800
C27 H27B 0.9800
C27 H27C 0.9800
C28 H28A 0.9800
C28 H28B 0.9800
C28 H28C 0.9800
O1 H1W1 0.80(2)
O1 H1W2 0.82(2)
Cl1 O4 1.395(5)
Cl1 O7 1.418(7)
Cl1 O5 1.437(4)
Cl1 O6 1.439(7)
Cl1' O7' 1.407(9)
Cl1' O5' 1.414(6)
Cl1' O4' 1.428(6)
Cl1' O6' 1.444(10)
Cl2 O8 1.4277(16)
Cl2 O10 1.4344(15)
Cl2 O9 1.4382(15)
Cl2 O11 1.4586(14)

loop_
_geom_hbond_atom_site_label_D
_geom_hbond_atom_site_label_H
_geom_hbond_atom_site_label_A
_geom_hbond_distance_DH
_geom_hbond_distance_HA
_geom_hbond_distance_DA
_geom_hbond_angle_DHA
_geom_hbond_site_symmetry_A
O1 H1W2 O6 0.82(2) 1.84(2) 2.663(12) 175(3) 4_665
O1 H1W2 O6' 0.82(2) 1.84(3) 2.650(18) 168(3) 4_665
O1 H1W1 O11 0.80(2) 1.96(2) 2.726(2) 160(3) 1_655

loop_
_geom_torsion_atom_site_label_1
_geom_torsion_atom_site_label_2
_geom_torsion_atom_site_label_3
_geom_torsion_atom_site_label_4
_geom_torsion
N1 C1 C2 C3 -0.9(3)
N1 C1 C2 C13 179.93(18)
C1 C2 C3 O2 -178.92(16)
C13 C2 C3 O2 0.3(3)
C1 C2 C3 C4 4.2(3)
C13 C2 C3 C4 -176.57(18)
O2 C3 C4 C5 178.66(16)
C2 C3 C4 C5 -4.6(3)
O2 C3 C4 C15 -3.0(3)
C2 C3 C4 C15 173.75(17)
C3 C4 C5 N1 1.6(3)
C15 C4 C5 N1 -176.71(16)
C3 C4 C5 C6 -179.14(16)
C15 C4 C5 C6 2.5(3)
N1 C5 C6 N2 -35.8(2)
C4 C5 C6 N2 144.93(17)
N2 C7 C8 N3 7.3(2)
N2 C7 C8 C9 -173.66(16)
N3 C8 C9 C10 -2.8(3)
C7 C8 C9 C10 178.25(17)
N3 C8 C9 C16 175.83(17)
C7 C8 C9 C16 -3.1(3)
C8 C9 C10 O3 -179.57(16)
C16 C9 C10 O3 1.8(3)
C8 C9 C10 C11 2.7(3)
C16 C9 C10 C11 -175.99(18)
O3 C10 C11 C12 -178.20(18)
C9 C10 C11 C12 -0.7(3)
O3 C10 C11 C18 -2.1(3)
C9 C10 C11 C18 175.34(18)
C10 C11 C12 N3 -1.2(3)
C18 C11 C12 N3 -177.71(18)
N2 C19 C20 S1 -58.78(19)
C21 S1 C20 C19 -69.46(16)
Cu1 S1 C20 C19 36.37(14)
C20 S1 C21 C22 -0.35(18)
Cu1 S1 C21 C22 -92.40(16)
C20 S1 C21 C26 179.91(14)
Cu1 S1 C21 C26 87.87(14)
C26 C21 C22 C23 -2.9(3)
S1 C21 C22 C23 177.35(14)
C21 C22 C23 C24 1.2(3)
C22 C23 C24 C25 1.1(3)
C22 C23 C24 C27 179.93(19)
C23 C24 C25 C26 -1.8(3)
C27 C24 C25 C26 179.4(2)
C24 C25 C26 C21 0.1(3)
C24 C25 C26 C28 178.7(2)
C22 C21 C26 C25 2.2(3)
S1 C21 C26 C25 -178.02(15)
C22 C21 C26 C28 -176.37(19)
S1 C21 C26 C28 3.4(3)
C2 C1 N1 C5 -2.0(3)
C2 C1 N1 Cu1 170.68(14)
C4 C5 N1 C1 1.6(3)
C6 C5 N1 C1 -177.69(16)
C4 C5 N1 Cu1 -172.00(14)
C6 C5 N1 Cu1 8.72(19)
C8 C7 N2 C19 108.99(16)
C8 C7 N2 C6 -130.94(16)
C8 C7 N2 Cu1 -16.60(17)
C20 C19 N2 C7 -80.09(18)
C20 C19 N2 C6 156.37(15)
C20 C19 N2 Cu1 43.29(18)
C5 C6 N2 C7 160.40(14)
C5 C6 N2 C19 -76.08(17)
C5 C6 N2 Cu1 43.05(15)
C11 C12 N3 C8 1.2(3)
C11 C12 N3 Cu1 173.78(14)
C9 C8 N3 C12 0.9(3)
C7 C8 N3 C12 179.95(16)
C9 C8 N3 Cu1 -172.50(14)
C7 C8 N3 Cu1 6.5(2)
C4 C3 O2 C14 -67.6(2)
C2 C3 O2 C14 115.5(2)
C11 C10 O3 C17 -23.8(3)
C9 C10 O3 C17 158.54(19)
